data_1528825
loop_
_publ_author_name
'Rentzeperis, P.J.'

_publ_section_title
;
 Die Kristallstruktur der beiden Modifikationen von wasserfreiem Co S O4
;
_journal_name_full
;
Neues Jahrbuch fuer Mineralogie. Monatshefte (Band=Jahr) (1950-)
;
_journal_page_first 226
_journal_page_last 233
_journal_volume 1958
_journal_year 1958
_chemical_formula_sum 'Co O4 S'
_chemical_name_systematic 'Co S O4'
_space_group_IT_number 62
_symmetry_space_group_name_Hall '-P 2ac 2n'
_symmetry_space_group_name_H-M 'P n m a'
_cell_angle_alpha 90
_cell_angle_beta 90
_cell_angle_gamma 90
_cell_formula_units_Z 4
_cell_length_a 8.624
_cell_length_b 6.715
_cell_length_c 4.744
_cell_volume 274.726
_citation_journal_id_ASTM NJMMAW
_cod_data_source_file Rentzeperis_NJMMAW_1958_398.cif
_cod_data_source_block Co1O4S1
_cod_original_cell_volume 274.7258
_cod_original_formula_sum 'Co1 O4 S1'
_cod_database_code 1528825

loop_
_symmetry_equiv_pos_as_xyz
x,y,z
-x+1/2,-y,z+1/2
x+1/2,-y+1/2,-z+1/2
-x,y+1/2,-z
-x,-y,-z
x-1/2,y,-z-1/2
-x-1/2,y-1/2,z-1/2
x,-y-1/2,z

loop_
_atom_site_label
_atom_site_type_symbol
_atom_site_fract_x
_atom_site_fract_y
_atom_site_fract_z
_atom_site_occupancy
_atom_site_U_iso_or_equiv
O2 O-2 0.367 0.25 0.458 1 0.0
O3 O-2 0.13 0.061 0.319 1 0.0
Co1 Co+2 0 0 0 1 0.0
S1 S+6 0.186 0.25 0.458 1 0.0
O1 O-2 0.13 0.25 0.75 1 0.0
